data_4312456
loop_
_publ_author_name
'Syuhei Yamaguchi'
'Shigenori Nagatomo'
'Teizo Kitagawa'
'Yasuhiro Funahashi'
'Tomohiro Ozawa'
'Koichiro Jitsukawa'
'Hideki Masuda'

_publ_contact_author_address
;
       Department of Applied Chemistry
       Graduate School of Engineering
       Nagoya Institute of Technology
       Gokiso-cho, Showa-ku, Nagoya 466 - 8555
       Japan
;
_publ_contact_author_email ' masuda@ach.nitech.ac.jp '
_publ_contact_author_fax ' +81-52-735-5209 '
_publ_contact_author_name ' Hideki Masuda '
_publ_contact_author_phone ' +81-52-735-5228 '
_publ_section_title
;
 Copper Hydroperoxo Species Activated by Hydrogen-Bonding Interaction with
 Its Distal Oxygen
;
_journal_name_full 'Inorganic Chemistry'
_journal_page_first 6968
_journal_page_last 6970
_journal_paper_doi 10.1021/ic035080x
_journal_volume 42
_journal_year 2003
_chemical_formula_sum 'C55 H78 Cl4 Cu3 N12 O19'
_chemical_formula_weight 1543.74
_space_group_IT_number 14
_symmetry_cell_setting monoclinic
_symmetry_Int_Tables_number 14
_symmetry_space_group_name_Hall '-P 2yn'
_symmetry_space_group_name_H-M 'P 1 21/n 1'
_audit_creation_date 'Fri Sep 12 04:26:20 2003'
_audit_creation_method 'by teXsan'
_cell_angle_alpha 90
_cell_angle_beta 94.2597(5)
_cell_angle_gamma 90
_cell_formula_units_Z 4
_cell_length_a 13.251(1)
_cell_length_b 25.035(3)
_cell_length_c 20.5707(5)
_cell_measurement_reflns_used 12068
_cell_measurement_temperature 173.2
_cell_measurement_theta_max 27.5
_cell_measurement_theta_min 3.0
_cell_volume 6805.2(10)
_computing_cell_refinement CRYSTALCLEAR
_computing_data_collection CRYSTALCLEAR
_computing_data_reduction 'teXsan Ver. 1.11'
_computing_publication_material 'teXsan Ver. 1.11'
_computing_structure_refinement 'teXsan Ver. 1.10'
_computing_structure_solution SIR92
_diffrn_detector_area_resol_mean 7.32
_diffrn_measured_fraction_theta_full 0.9930
_diffrn_measured_fraction_theta_max 0.9930
_diffrn_measurement_device_type 'Rigaku/MSC Mercury CCD'
_diffrn_measurement_method \w
_diffrn_radiation_type 'Mo K\a'
_diffrn_radiation_wavelength 0.7107
_diffrn_reflns_av_R_equivalents 0.036
_diffrn_reflns_limit_h_max 17
_diffrn_reflns_limit_h_min -17
_diffrn_reflns_limit_k_max 32
_diffrn_reflns_limit_k_min -32
_diffrn_reflns_limit_l_max 26
_diffrn_reflns_limit_l_min -22
_diffrn_reflns_number 54936
_diffrn_reflns_theta_full 27.49
_diffrn_reflns_theta_max 27.49
_exptl_absorpt_coefficient_mu 1.163
_exptl_absorpt_correction_type numerical
_exptl_crystal_colour Blue
_exptl_crystal_density_diffrn 1.507
_exptl_crystal_density_method 'not measured'
_exptl_crystal_description Platelet
_exptl_crystal_size_max 0.300
_exptl_crystal_size_mid 0.250
_exptl_crystal_size_min 0.200
_refine_diff_density_max 1.24
_refine_diff_density_min -0.54
_refine_ls_extinction_method none
_refine_ls_goodness_of_fit_ref 1.409
_refine_ls_hydrogen_treatment noref
_refine_ls_number_parameters 924
_refine_ls_number_reflns 7823
_refine_ls_R_factor_gt 0.0749
_refine_ls_shift/su_max 0.0110
_refine_ls_structure_factor_coef Fsqd
_refine_ls_weighting_details 'w = 1/[\s^2^(Fo^2^) + (0.10000(Max(Fo^2^,0) + 2Fc^2^)/3)^2^]'
_refine_ls_weighting_scheme calc
_refine_ls_wR_factor_ref 0.1899
_reflns_number_gt 7823
_reflns_number_total 15503
_reflns_threshold_expression F^2^>2.0\s(F^2^)
_cod_data_source_file ic035080xsi20030912_040140.cif
_cod_data_source_block CuL2
_cod_original_cell_volume 6805(1)
_cod_original_formula_sum 'C55 H78 Cl4 Cu3 N12 O19 '
_cod_database_code 4312456

loop_
_symmetry_equiv_pos_as_xyz
x,y,z
1/2-x,1/2+y,1/2-z
-x,-y,-z
1/2+x,1/2-y,1/2+z

loop_
_atom_site_label
_atom_site_type_symbol
_atom_site_fract_x
_atom_site_fract_y
_atom_site_fract_z
_atom_site_U_iso_or_equiv
_atom_site_adp_type
_atom_site_occupancy
_atom_site_calc_flag
_atom_site_refinement_flags
_atom_site_disorder_assembly
_atom_site_disorder_group
Cu(1) Cu 0.30821(6) 0.42175(3) 0.12870(4) 0.0559(2) Uani 1.00 d . . .
Cu(2) Cu 0.47836(6) 0.27993(3) 0.24372(4) 0.0550(2) Uani 1.00 d . . .
Cu(3) Cu 0.26362(7) 0.40067(3) 0.35484(4) 0.0613(3) Uani 1.00 d . . .
Cl(1) Cl 0.6016(3) 0.0164(2) 0.3284(2) 0.144(1) Uani 1.00 d . . .
Cl(2) Cl 0.2437(2) 0.18388(10) 0.4629(1) 0.0832(7) Uani 1.00 d . . .
Cl(3) Cl 0.3865(2) 0.3319(1) 0.6623(1) 0.0954(8) Uani 1.00 d . . .
Cl(4) Cl -0.1482(2) 0.3652(2) 0.4675(1) 0.122(1) Uani 1.00 d . . .
O(1) O 0.3761(3) 0.3680(2) 0.1837(2) 0.052(1) Uani 1.00 d . . .
O(2) O 0.4019(3) 0.3364(2) 0.2843(2) 0.054(1) Uani 1.00 d . . .
O(3) O 0.2978(3) 0.4048(2) 0.2641(2) 0.058(1) Uani 1.00 d . . .
O(4) O 0.559(1) -0.0270(5) 0.3005(6) 0.208(6) Uani 1.00 d . . .
O(5) O 0.674(1) 0.0428(8) 0.3060(9) 0.295(9) Uani 1.00 d . . .
O(6) O 0.515(1) 0.0543(6) 0.3029(8) 0.284(8) Uani 1.00 d . . .
O(7) O 0.5973(8) 0.0172(5) 0.3957(6) 0.173(4) Uani 1.00 d . . .
O(8) O 0.2790(6) 0.1330(3) 0.4857(5) 0.134(3) Uani 1.00 d . . .
O(9) O 0.205(2) 0.1822(7) 0.4048(8) 0.327(10) Uani 1.00 d . . .
O(10) O 0.3230(9) 0.2211(5) 0.4654(10) 0.253(7) Uani 1.00 d . . .
O(11) O 0.178(1) 0.2077(4) 0.5007(6) 0.234(6) Uani 1.00 d . . .
O(12) O 0.413(1) 0.2914(7) 0.6277(9) 0.301(9) Uani 1.00 d . . .
O(13) O 0.4545(7) 0.3722(4) 0.6531(6) 0.170(4) Uani 1.00 d . . .
O(14) O 0.389(1) 0.3194(6) 0.7241(7) 0.247(7) Uani 1.00 d . . .
O(15) O 0.2905(6) 0.3466(5) 0.6366(6) 0.192(5) Uani 1.00 d . . .
O(16) O -0.160(1) 0.3074(6) 0.4729(9) 0.236(8) Uani 1.00 d . . .
O(17) O -0.0589(9) 0.3734(8) 0.5038(6) 0.228(6) Uani 1.00 d . . .
O(18) O -0.155(1) 0.3760(9) 0.4070(6) 0.293(9) Uani 1.00 d . . .
O(19) O -0.2241(9) 0.3869(5) 0.5012(5) 0.187(5) Uani 1.00 d . . .
N(1) N 0.2273(5) 0.4812(3) 0.0815(3) 0.072(2) Uani 1.00 d . . .
N(2) N 0.3970(5) 0.4829(2) 0.1592(3) 0.073(2) Uani 1.00 d . . .
N(3) N 0.1808(4) 0.3799(3) 0.1104(3) 0.062(2) Uani 1.00 d . . .
N(4) N 0.3659(4) 0.4062(2) 0.0253(3) 0.060(2) Uani 1.00 d . . .
N(5) N 0.5365(4) 0.2286(2) 0.1776(3) 0.062(2) Uani 1.00 d . . .
N(6) N 0.6021(4) 0.3225(3) 0.2305(3) 0.071(2) Uani 1.00 d . . .
N(7) N 0.3551(4) 0.2359(2) 0.2231(3) 0.059(2) Uani 1.00 d . . .
N(8) N 0.5655(5) 0.2263(2) 0.3217(3) 0.069(2) Uani 1.00 d . . .
N(9) N 0.2471(6) 0.3804(3) 0.4494(3) 0.076(2) Uani 1.00 d . . .
N(10) N 0.3969(6) 0.4276(4) 0.3912(4) 0.097(3) Uani 1.00 d . . .
N(11) N 0.1480(5) 0.3516(2) 0.3372(3) 0.064(2) Uani 1.00 d . . .
N(12) N 0.1705(7) 0.4758(3) 0.3811(3) 0.095(3) Uani 1.00 d . . .
C(1) C 0.2451(10) 0.5302(4) 0.1240(5) 0.099(4) Uani 1.00 d . . .
C(2) C 0.3515(9) 0.5310(3) 0.1493(4) 0.088(3) Uani 1.00 d . . .
C(3) C 0.404(2) 0.5780(4) 0.1660(6) 0.134(5) Uani 1.00 d . . .
C(4) C 0.506(2) 0.5742(6) 0.1933(6) 0.149(6) Uani 1.00 d . . .
C(5) C 0.549(1) 0.5264(6) 0.2015(5) 0.121(5) Uani 1.00 d . . .
C(6) C 0.4940(8) 0.4809(4) 0.1860(5) 0.092(3) Uani 1.00 d . . .
C(7) C 0.1194(8) 0.4660(4) 0.0722(7) 0.110(4) Uani 1.00 d . . .
C(8) C 0.1024(6) 0.4076(4) 0.0840(4) 0.075(3) Uani 1.00 d . . .
C(9) C 0.0091(6) 0.3840(5) 0.0680(5) 0.091(3) Uani 1.00 d . . .
C(10) C -0.0021(7) 0.3309(6) 0.0786(5) 0.097(4) Uani 1.00 d . . .
C(11) C 0.0794(7) 0.3013(5) 0.1043(5) 0.094(3) Uani 1.00 d . . .
C(12) C 0.1722(6) 0.3281(4) 0.1200(4) 0.071(2) Uani 1.00 d . . .
C(13) C 0.2752(7) 0.4911(3) 0.0175(4) 0.079(3) Uani 1.00 d . . .
C(14) C 0.2960(7) 0.4399(4) -0.0156(4) 0.078(3) Uani 1.00 d . . .
C(15) C 0.3556(7) 0.3497(4) 0.0051(5) 0.085(3) Uani 1.00 d . . .
C(16) C 0.3817(9) 0.3350(5) -0.0626(6) 0.109(4) Uani 1.00 d . . .
C(17) C 0.4715(6) 0.4249(4) 0.0230(4) 0.074(3) Uani 1.00 d . . .
C(18) C 0.5486(7) 0.3925(5) 0.0641(5) 0.103(4) Uani 1.00 d . . .
C(19) C 0.6190(6) 0.2555(4) 0.1458(4) 0.079(3) Uani 1.00 d . . .
C(20) C 0.6589(6) 0.3027(3) 0.1831(4) 0.075(2) Uani 1.00 d . . .
C(21) C 0.7473(8) 0.3267(5) 0.1699(7) 0.112(4) Uani 1.00 d . . .
C(22) C 0.7807(8) 0.3709(6) 0.2058(8) 0.133(5) Uani 1.00 d . . .
C(23) C 0.7227(9) 0.3909(5) 0.2564(8) 0.124(5) Uani 1.00 d . . .
C(24) C 0.6347(7) 0.3652(3) 0.2651(5) 0.084(3) Uani 1.00 d . . .
C(25) C 0.4509(6) 0.2139(4) 0.1322(4) 0.073(2) Uani 1.00 d . . .
C(26) C 0.3548(6) 0.2086(3) 0.1678(4) 0.069(2) Uani 1.00 d . . .
C(27) C 0.2756(8) 0.1777(4) 0.1455(6) 0.099(3) Uani 1.00 d . . .
C(28) C 0.1911(7) 0.1748(4) 0.1807(7) 0.103(4) Uani 1.00 d . . .
C(29) C 0.1909(6) 0.2042(4) 0.2377(6) 0.090(3) Uani 1.00 d . . .
C(30) C 0.2712(5) 0.2336(3) 0.2571(4) 0.071(2) Uani 1.00 d . . .
C(31) C 0.5740(6) 0.1812(3) 0.2165(4) 0.075(3) Uani 1.00 d . . .
C(32) C 0.6303(6) 0.1960(3) 0.2796(4) 0.077(3) Uani 1.00 d . . .
C(33) C 0.6261(7) 0.2563(4) 0.3700(5) 0.096(3) Uani 1.00 d . . .
C(34) C 0.5676(9) 0.2899(5) 0.4142(5) 0.104(4) Uani 1.00 d . . .
C(35) C 0.4942(8) 0.1912(4) 0.3529(5) 0.090(3) Uani 1.00 d . . .
C(36) C 0.538(1) 0.1545(6) 0.4069(6) 0.130(5) Uani 1.00 d . . .
C(37) C 0.4619(9) 0.4573(6) 0.3611(7) 0.126(5) Uani 1.00 d . . .
C(38) C 0.552(1) 0.4724(8) 0.387(1) 0.153(7) Uani 1.00 d . . .
C(39) C 0.584(1) 0.4511(10) 0.447(1) 0.182(9) Uani 1.00 d . . .
C(40) C 0.519(1) 0.4202(7) 0.4817(10) 0.156(7) Uani 1.00 d . . .
C(41) C 0.4239(9) 0.4096(5) 0.4500(7) 0.112(4) Uani 1.00 d . . .
C(42) C 0.350(1) 0.3737(6) 0.4813(5) 0.120(4) Uani 1.00 d . . .
C(43) C 0.186(1) 0.3323(6) 0.4503(6) 0.142(5) Uani 1.00 d . . .
C(44) C 0.1227(8) 0.3232(3) 0.3875(5) 0.088(3) Uani 1.00 d . . .
C(45) C 0.043(1) 0.2876(4) 0.3832(7) 0.115(4) Uani 1.00 d . . .
C(46) C -0.0114(8) 0.2823(5) 0.3263(7) 0.107(4) Uani 1.00 d . . .
C(47) C 0.0144(7) 0.3105(4) 0.2745(5) 0.095(3) Uani 1.00 d . . .
C(48) C 0.0936(6) 0.3458(4) 0.2804(4) 0.081(3) Uani 1.00 d . . .
C(49) C 0.196(1) 0.4247(6) 0.4797(5) 0.136(5) Uani 1.00 d . . .
C(50) C 0.163(2) 0.4664(7) 0.4496(7) 0.200(8) Uani 1.00 d . . .
C(51) C 0.067(2) 0.4754(8) 0.346(1) 0.176(8) Uani 1.00 d . . .
C(52) C -0.010(2) 0.519(1) 0.370(2) 0.23(1) Uani 1.00 d . . .
C(53) C 0.226(2) 0.5241(4) 0.3723(7) 0.153(5) Uani 1.00 d . . .
C(54) C 0.232(3) 0.5362(5) 0.2994(9) 0.26(1) Uani 1.00 d . . .
C(55) C 0.3587(4) 0.3692(2) 0.2445(3) 0.048(2) Uani 1.00 d . . .
H(1) H 0.2299 0.5615 0.0989 0.1142 Uiso 0.99 calc P . .
H(2) H 0.2019 0.5290 0.1592 0.1142 Uiso 0.69 calc P . .
H(3) H 0.0835 0.4861 0.1040 0.1261 Uiso 1.49 calc P . .
H(4) H 0.0938 0.4757 0.0305 0.1261 Uiso 0.32 calc P . .
H(5) H 0.2305 0.5123 -0.0100 0.0929 Uiso 0.96 calc P . .
H(6) H 0.3372 0.5099 0.0265 0.0929 Uiso 0.67 calc P . .
H(7) H 0.3247 0.4472 -0.0555 0.0931 Uiso 1.09 calc P . .
H(8) H 0.2337 0.4211 -0.0243 0.0931 Uiso 0.62 calc P . .
H(9) H 0.3982 0.3288 0.0351 0.1001 Uiso 0.77 calc P . .
H(10) H 0.2868 0.3391 0.0096 0.1001 Uiso 0.93 calc P . .
H(11) H 0.4889 0.4241 -0.0207 0.0884 Uiso 0.95 calc P . .
H(12) H 0.4748 0.4609 0.0385 0.0884 Uiso 1.03 calc P . .
H(13) H 0.4044 0.5982 0.1272 0.1638 Uiso 0.40 calc P . .
H(14) H 0.3656 0.5961 0.1965 0.1638 Uiso 0.64 calc P . .
H(15) H 0.5426 0.5952 0.1656 0.1760 Uiso 0.70 calc P . .
H(16) H 0.5037 0.5910 0.2347 0.1760 Uiso 0.50 calc P . .
H(17) H 0.6038 0.5266 0.1750 0.1492 Uiso -0.32 calc P . .
H(18) H 0.5708 0.5241 0.2458 0.1492 Uiso 0.99 calc P . .
H(19) H 0.4896 0.4626 0.2250 0.1119 Uiso 0.23 calc P . .
H(20) H 0.5290 0.4627 0.1559 0.1119 Uiso 0.11 calc P . .
H(21) H -0.0376 0.4008 0.0936 0.1127 Uiso 0.41 calc P . .
H(22) H -0.0067 0.3894 0.0236 0.1127 Uiso 0.20 calc P . .
H(23) H -0.0542 0.3276 0.1068 0.1172 Uiso 0.26 calc P . .
H(24) H -0.0223 0.3162 0.0371 0.1172 Uiso 0.60 calc P . .
H(25) H 0.0599 0.2857 0.1430 0.1127 Uiso 0.37 calc P . .
H(26) H 0.0926 0.2749 0.0734 0.1127 Uiso 0.31 calc P . .
H(27) H 0.2200 0.3118 0.0954 0.0859 Uiso -0.03 calc P . .
H(28) H 0.1871 0.3228 0.1650 0.0859 Uiso 0.32 calc P . .
H(29) H 0.3727 0.2978 -0.0699 0.1286 Uiso 0.44 calc P . .
H(30) H 0.3378 0.3541 -0.0937 0.1286 Uiso 1.04 calc P . .
H(31) H 0.4495 0.3447 -0.0684 0.1286 Uiso 0.64 calc P . .
H(32) H 0.5331 0.3944 0.1082 0.1243 Uiso 1.21 calc P . .
H(33) H 0.5456 0.3568 0.0494 0.1243 Uiso 0.80 calc P . .
H(34) H 0.6137 0.4069 0.0595 0.1243 Uiso 0.75 calc P . .
H(35) H 0.6721 0.2309 0.1404 0.0957 Uiso 1.56 calc P . .
H(36) H 0.5928 0.2672 0.1028 0.0957 Uiso 1.48 calc P . .
H(37) H 0.4411 0.2420 0.1002 0.0879 Uiso 1.64 calc P . .
H(38) H 0.4648 0.1819 0.1111 0.0879 Uiso 1.19 calc P . .
H(39) H 0.5193 0.1596 0.2259 0.0919 Uiso 0.99 calc P . .
H(40) H 0.6197 0.1619 0.1918 0.0919 Uiso 1.00 calc P . .
H(41) H 0.6873 0.2174 0.2713 0.0909 Uiso 1.18 calc P . .
H(42) H 0.6530 0.1643 0.3017 0.0909 Uiso 1.19 calc P . .
H(43) H 0.6648 0.2312 0.3972 0.1170 Uiso 1.53 calc P . .
H(44) H 0.6706 0.2785 0.3489 0.1170 Uiso 1.14 calc P . .
H(45) H 0.4458 0.2130 0.3706 0.1114 Uiso 1.02 calc P . .
H(46) H 0.4626 0.1694 0.3189 0.1114 Uiso 1.18 calc P . .
H(47) H 0.7870 0.3137 0.1368 0.1366 Uiso 0.69 calc P . .
H(48) H 0.8411 0.3877 0.1973 0.1572 Uiso 0.89 calc P . .
H(49) H 0.7453 0.4209 0.2814 0.1461 Uiso 0.75 calc P . .
H(50) H 0.5932 0.3785 0.2986 0.1021 Uiso 1.37 calc P . .
H(51) H 0.2776 0.1584 0.1057 0.1195 Uiso 1.58 calc P . .
H(52) H 0.1350 0.1536 0.1664 0.1268 Uiso 0.84 calc P . .
H(53) H 0.1331 0.2035 0.2638 0.1094 Uiso 1.18 calc P . .
H(54) H 0.2709 0.2536 0.2962 0.0876 Uiso 0.95 calc P . .
H(55) H 0.6124 0.3077 0.4445 0.1299 Uiso 0.91 calc P . .
H(56) H 0.5293 0.3153 0.3881 0.1299 Uiso 1.15 calc P . .
H(57) H 0.5227 0.2679 0.4361 0.1299 Uiso 1.32 calc P . .
H(58) H 0.4841 0.1326 0.4213 0.1538 Uiso 0.74 calc P . .
H(59) H 0.5864 0.1306 0.3893 0.1538 Uiso 1.17 calc P . .
H(60) H 0.5681 0.1739 0.4411 0.1538 Uiso 0.33 calc P . .
H(61) H 0.3518 0.3828 0.5261 0.1586 Uiso 0.99 calc P . .
H(62) H 0.3728 0.3380 0.4769 0.1586 Uiso 0.95 calc P . .
H(63) H 0.2292 0.3032 0.4581 0.1935 Uiso 1.02 calc P . .
H(64) H 0.1414 0.3361 0.4841 0.1935 Uiso 1.47 calc P . .
H(65) H 0.1381 0.4102 0.4963 0.1700 Uiso 1.10 calc P . .
H(66) H 0.2424 0.4366 0.5143 0.1700 Uiso 0.17 calc P . .
H(67) H 0.2046 0.4955 0.4714 0.2239 Uiso -0.25 calc P . .
H(68) H 0.0973 0.4711 0.4590 0.2239 Uiso 1.37 calc P . .
H(69) H 0.0691 0.4799 0.3017 0.2093 Uiso 0.98 calc P . .
H(70) H 0.0342 0.4416 0.3549 0.2093 Uiso 0.35 calc P . .
H(71) H 0.1822 0.5528 0.3883 0.1690 Uiso 2.08 calc P . .
H(72) H 0.2858 0.5237 0.3938 0.1690 Uiso 0.03 calc P . .
H(73) H 0.4388 0.4762 0.3181 0.1619 Uiso 1.17 calc P . .
H(74) H 0.5957 0.4953 0.3647 0.1877 Uiso -0.53 calc P . .
H(75) H 0.6501 0.4586 0.4660 0.2340 Uiso 0.37 calc P . .
H(76) H 0.5354 0.4064 0.5258 0.1792 Uiso 1.69 calc P . .
H(77) H 0.0269 0.2675 0.4208 0.1348 Uiso 1.13 calc P . .
H(78) H -0.0669 0.2583 0.3228 0.1308 Uiso 1.13 calc P . .
H(79) H -0.0226 0.3069 0.2332 0.1147 Uiso 1.28 calc P . .
H(80) H 0.1103 0.3656 0.2440 0.0990 Uiso 0.97 calc P . .
H(81) H 0.0194 0.5540 0.3626 0.2630 Uiso 2.17 calc P . .
H(82) H -0.0729 0.5165 0.3484 0.2630 Uiso -0.33 calc P . .
H(83) H -0.0142 0.5160 0.4165 0.2630 Uiso 0.28 calc P . .
H(84) H 0.2706 0.5078 0.2824 0.3501 Uiso 1.39 calc P . .
H(85) H 0.1678 0.5378 0.2772 0.3501 Uiso 1.48 calc P . .
H(86) H 0.2671 0.5687 0.2959 0.3501 Uiso 1.92 calc P . .

loop_
_atom_site_aniso_label
_atom_site_aniso_U_11
_atom_site_aniso_U_22
_atom_site_aniso_U_33
_atom_site_aniso_U_12
_atom_site_aniso_U_13
_atom_site_aniso_U_23
Cu(1) 0.0612(5) 0.0516(5) 0.0548(5) 0.0030(4) 0.0045(3) 0.0093(4)
Cu(2) 0.0563(4) 0.0496(4) 0.0598(5) 0.0033(3) 0.0089(3) 0.0033(4)
Cu(3) 0.0737(5) 0.0598(5) 0.0506(4) 0.0019(4) 0.0070(4) -0.0069(4)
Cl(1) 0.164(3) 0.118(3) 0.155(3) -0.033(2) 0.055(3) -0.027(2)
Cl(2) 0.077(1) 0.102(2) 0.072(1) -0.005(1) 0.008(1) -0.007(1)
Cl(3) 0.079(1) 0.101(2) 0.105(2) -0.007(1) 0.003(1) 0.006(1)
Cl(4) 0.109(2) 0.169(3) 0.088(2) 0.013(2) 0.003(2) -0.013(2)
O(1) 0.057(2) 0.054(3) 0.046(2) 0.005(2) 0.006(2) 0.004(2)
O(2) 0.068(3) 0.048(2) 0.046(2) 0.006(2) 0.004(2) 0.003(2)
O(3) 0.069(3) 0.050(2) 0.056(2) 0.011(2) 0.009(2) -0.003(2)
O(4) 0.26(1) 0.135(9) 0.21(1) 0.037(8) -0.11(1) -0.022(8)
O(5) 0.17(1) 0.42(3) 0.31(2) -0.04(1) 0.11(1) 0.14(2)
O(6) 0.33(2) 0.21(1) 0.29(2) 0.14(1) -0.13(1) -0.01(1)
O(7) 0.152(8) 0.202(10) 0.154(9) -0.073(7) -0.062(7) 0.048(7)
O(8) 0.144(6) 0.077(5) 0.176(8) 0.014(4) -0.025(6) -0.006(5)
O(9) 0.53(3) 0.24(1) 0.18(1) 0.13(2) -0.20(2) -0.07(1)
O(10) 0.140(9) 0.130(9) 0.50(3) -0.031(7) 0.08(1) -0.02(1)
O(11) 0.37(2) 0.130(8) 0.23(1) 0.053(10) 0.21(1) 0.051(8)
O(12) 0.32(2) 0.28(2) 0.30(2) 0.15(2) -0.05(1) -0.16(2)
O(13) 0.111(6) 0.181(9) 0.22(1) -0.051(6) 0.001(6) 0.048(8)
O(14) 0.33(2) 0.26(2) 0.15(1) -0.09(1) -0.02(1) 0.063(10)
O(15) 0.075(5) 0.22(1) 0.28(1) 0.006(6) 0.014(6) 0.081(10)
O(16) 0.24(1) 0.16(1) 0.31(2) 0.00(1) 0.04(1) -0.07(1)
O(17) 0.140(8) 0.38(2) 0.167(10) -0.03(1) 0.000(8) 0.08(1)
O(18) 0.34(2) 0.44(3) 0.100(8) 0.18(2) 0.032(10) 0.06(1)
O(19) 0.188(10) 0.22(1) 0.149(8) 0.075(9) 0.007(7) -0.035(8)
N(1) 0.077(4) 0.070(4) 0.069(4) 0.021(3) 0.010(3) 0.013(3)
N(2) 0.099(5) 0.053(4) 0.068(4) -0.009(3) 0.007(4) 0.006(3)
N(3) 0.057(3) 0.076(4) 0.054(3) -0.001(3) 0.005(3) 0.008(3)
N(4) 0.061(3) 0.060(3) 0.060(3) -0.001(3) 0.012(3) 0.008(3)
N(5) 0.063(3) 0.061(4) 0.063(3) 0.010(3) 0.016(3) 0.006(3)
N(6) 0.060(3) 0.068(4) 0.085(4) 0.002(3) 0.007(3) 0.013(3)
N(7) 0.063(3) 0.046(3) 0.070(4) 0.003(2) 0.012(3) 0.000(3)
N(8) 0.079(4) 0.066(4) 0.062(4) 0.013(3) 0.001(3) 0.009(3)
N(9) 0.110(5) 0.063(4) 0.054(3) 0.009(4) -0.001(3) -0.001(3)
N(10) 0.083(5) 0.126(7) 0.080(5) -0.010(5) 0.002(4) -0.043(5)
N(11) 0.076(4) 0.060(4) 0.057(3) 0.003(3) 0.013(3) -0.009(3)
N(12) 0.144(7) 0.072(5) 0.069(4) 0.034(5) 0.009(4) -0.007(3)
C(1) 0.148(10) 0.061(5) 0.090(6) 0.031(6) 0.017(7) 0.011(5)
C(2) 0.151(9) 0.058(5) 0.056(4) -0.002(5) 0.017(5) 0.002(4)
C(3) 0.27(2) 0.061(6) 0.075(7) -0.029(9) 0.038(10) -0.002(5)
C(4) 0.27(2) 0.11(1) 0.071(7) -0.08(1) -0.003(9) 0.004(7)
C(5) 0.16(1) 0.13(1) 0.072(6) -0.072(9) -0.018(7) 0.017(6)
C(6) 0.108(7) 0.094(6) 0.074(5) -0.045(5) 0.001(5) -0.003(5)
C(7) 0.083(6) 0.092(7) 0.16(1) 0.029(5) 0.018(6) 0.012(7)
C(8) 0.060(4) 0.097(6) 0.068(5) 0.009(4) 0.008(4) 0.006(4)
C(9) 0.062(5) 0.141(10) 0.071(6) 0.009(5) 0.000(4) -0.011(6)
C(10) 0.066(5) 0.14(1) 0.083(6) -0.019(6) -0.001(5) -0.006(6)
C(11) 0.084(6) 0.127(8) 0.071(5) -0.033(6) 0.003(5) -0.004(5)
C(12) 0.077(5) 0.084(6) 0.054(4) -0.012(4) 0.006(4) 0.009(4)
C(13) 0.104(6) 0.071(5) 0.062(4) 0.019(5) 0.007(4) 0.023(4)
C(14) 0.090(6) 0.081(6) 0.064(5) 0.013(5) 0.011(4) 0.006(4)
C(15) 0.093(6) 0.075(6) 0.091(6) -0.001(5) 0.030(5) -0.013(5)
C(16) 0.109(8) 0.105(8) 0.118(8) -0.005(6) 0.046(7) -0.035(6)
C(17) 0.071(5) 0.086(6) 0.068(5) -0.004(4) 0.016(4) 0.006(4)
C(18) 0.075(6) 0.14(1) 0.093(7) 0.024(6) 0.004(5) 0.005(6)
C(19) 0.074(5) 0.088(6) 0.078(5) 0.013(4) 0.030(4) 0.014(4)
C(20) 0.055(4) 0.072(5) 0.100(6) 0.003(4) 0.014(4) 0.023(4)
C(21) 0.094(7) 0.103(8) 0.144(9) -0.006(6) 0.035(7) 0.025(7)
C(22) 0.066(6) 0.13(1) 0.21(1) -0.029(7) 0.008(8) 0.031(10)
C(23) 0.085(7) 0.084(7) 0.20(1) -0.019(6) -0.015(8) 0.020(8)
C(24) 0.083(6) 0.059(5) 0.109(7) 0.005(4) 0.002(5) 0.002(5)
C(25) 0.081(5) 0.078(5) 0.061(4) 0.003(4) 0.011(4) -0.004(4)
C(26) 0.066(4) 0.052(4) 0.090(5) 0.010(3) 0.004(4) -0.005(4)
C(27) 0.092(7) 0.073(6) 0.129(8) 0.013(5) -0.016(6) -0.036(6)
C(28) 0.068(6) 0.071(6) 0.17(1) -0.007(4) -0.001(6) -0.009(6)
C(29) 0.066(5) 0.066(5) 0.142(8) 0.005(4) 0.022(5) 0.011(6)
C(30) 0.060(4) 0.054(4) 0.100(6) 0.003(3) 0.021(4) 0.005(4)
C(31) 0.075(5) 0.067(5) 0.085(5) 0.020(4) 0.020(4) 0.009(4)
C(32) 0.069(5) 0.079(5) 0.084(5) 0.029(4) 0.019(4) 0.024(4)
C(33) 0.087(6) 0.106(7) 0.091(6) 0.017(5) -0.026(5) 0.011(6)
C(34) 0.123(8) 0.100(7) 0.085(6) 0.018(6) -0.020(6) -0.017(6)
C(35) 0.120(7) 0.080(6) 0.073(5) 0.019(5) 0.027(5) 0.023(5)
C(36) 0.18(1) 0.109(8) 0.100(8) 0.044(9) 0.030(8) 0.047(7)
C(37) 0.090(7) 0.16(1) 0.128(9) -0.040(7) 0.022(7) -0.059(9)
C(38) 0.100(10) 0.18(1) 0.18(1) -0.024(10) 0.01(1) -0.09(1)
C(39) 0.085(9) 0.19(2) 0.26(3) 0.00(1) -0.04(1) -0.13(2)
C(40) 0.14(1) 0.15(1) 0.17(1) 0.04(1) -0.07(1) -0.07(1)
C(41) 0.099(7) 0.117(9) 0.114(9) 0.019(6) -0.021(7) -0.038(7)
C(42) 0.16(1) 0.132(10) 0.062(6) 0.050(9) -0.023(6) -0.001(6)
C(43) 0.23(1) 0.107(9) 0.083(7) -0.054(9) -0.014(8) 0.034(6)
C(44) 0.125(7) 0.060(5) 0.080(6) -0.011(5) 0.012(5) -0.003(4)
C(45) 0.142(10) 0.089(7) 0.117(9) -0.037(7) 0.042(8) 0.003(6)
C(46) 0.093(7) 0.099(8) 0.133(10) -0.026(6) 0.033(7) -0.023(7)
C(47) 0.082(6) 0.114(8) 0.088(6) -0.001(5) 0.003(5) -0.022(6)
C(48) 0.081(5) 0.099(6) 0.064(5) -0.010(5) 0.010(4) -0.015(4)
C(49) 0.21(1) 0.15(1) 0.061(6) 0.077(10) 0.046(7) 0.005(6)
C(50) 0.38(3) 0.12(1) 0.112(10) 0.12(1) 0.13(1) 0.041(8)
C(51) 0.19(2) 0.14(1) 0.20(2) 0.09(1) -0.01(1) -0.02(1)
C(52) 0.20(2) 0.18(2) 0.31(3) 0.13(2) 0.03(2) -0.03(2)
C(53) 0.31(2) 0.046(5) 0.118(9) 0.007(8) 0.10(1) -0.024(5)
C(54) 0.60(5) 0.066(8) 0.15(1) 0.03(1) 0.19(2) 0.012(7)
C(55) 0.049(3) 0.048(4) 0.047(3) -0.009(3) 0.001(3) 0.000(3)

loop_
_atom_type_symbol
_atom_type_description
_atom_type_scat_dispersion_real
_atom_type_scat_dispersion_imag
_atom_type_scat_source
C C 0.003 0.002
;International Tables for Crystallography
(1992, Vol. C, Tables 4.2.6.8 and 6.1.1.1)
;
H H 0.000 0.000
;International Tables for Crystallography
(1992, Vol. C, Table 6.1.1.2)
;
Cl Cl 0.148 0.159
;International Tables for Crystallography
(1992, Vol. C, Tables 4.2.6.8 and 6.1.1.1)
;
Cu Cu 0.320 1.265
;International Tables for Crystallography
(1992, Vol. C, Tables 4.2.6.8 and 6.1.1.1)
;
N N 0.006 0.003
;International Tables for Crystallography
(1992, Vol. C, Tables 4.2.6.8 and 6.1.1.1)
;
O O 0.011 0.006
;International Tables for Crystallography
(1992, Vol. C, Tables 4.2.6.8 and 6.1.1.1)
;

loop_
_geom_angle_atom_site_label_1
_geom_angle_atom_site_label_2
_geom_angle_atom_site_label_3
_geom_angle
_geom_angle_site_symmetry_1
_geom_angle_site_symmetry_2
_geom_angle_site_symmetry_3
_geom_angle_publ_flag
O(1) Cu(1) N(1) 172.4(2) . . . yes
O(1) Cu(1) N(2) 96.4(2) . . . yes
O(1) Cu(1) N(3) 95.5(2) . . . yes
O(1) Cu(1) N(4) 104.2(2) . . . yes
N(1) Cu(1) N(2) 82.4(3) . . . yes
N(1) Cu(1) N(3) 83.4(3) . . . yes
N(1) Cu(1) N(4) 83.4(2) . . . yes
N(2) Cu(1) N(3) 158.1(3) . . . yes
N(2) Cu(1) N(4) 100.8(2) . . . yes
N(3) Cu(1) N(4) 94.0(2) . . . yes
O(2) Cu(2) N(5) 163.8(2) . . . yes
O(2) Cu(2) N(6) 97.5(2) . . . yes
O(2) Cu(2) N(7) 92.8(2) . . . yes
O(2) Cu(2) N(8) 111.6(2) . . . yes
N(5) Cu(2) N(6) 83.8(3) . . . yes
N(5) Cu(2) N(7) 81.6(2) . . . yes
N(5) Cu(2) N(8) 84.5(2) . . . yes
N(6) Cu(2) N(7) 159.8(3) . . . yes
N(6) Cu(2) N(8) 91.8(2) . . . yes
N(7) Cu(2) N(8) 100.6(2) . . . yes
O(3) Cu(3) N(9) 166.7(2) . . . yes
O(3) Cu(3) N(10) 94.5(3) . . . yes
O(3) Cu(3) N(11) 95.1(2) . . . yes
O(3) Cu(3) N(12) 110.0(2) . . . yes
N(9) Cu(3) N(10) 83.2(3) . . . yes
N(9) Cu(3) N(11) 83.3(3) . . . yes
N(9) Cu(3) N(12) 83.3(3) . . . yes
N(10) Cu(3) N(11) 159.5(3) . . . yes
N(10) Cu(3) N(12) 96.3(3) . . . yes
N(11) Cu(3) N(12) 97.3(3) . . . yes
O(4) Cl(1) O(5) 124(1) . . . yes
O(4) Cl(1) O(6) 94.2(8) . . . yes
O(4) Cl(1) O(7) 113.0(8) . . . yes
O(5) Cl(1) O(6) 96(1) . . . yes
O(5) Cl(1) O(7) 116(1) . . . yes
O(6) Cl(1) O(7) 104.1(9) . . . yes
O(8) Cl(2) O(9) 112.4(8) . . . yes
O(8) Cl(2) O(10) 110.8(7) . . . yes
O(8) Cl(2) O(11) 114.5(6) . . . yes
O(9) Cl(2) O(10) 107(1) . . . yes
O(9) Cl(2) O(11) 109(1) . . . yes
O(10) Cl(2) O(11) 101.6(9) . . . yes
O(12) Cl(3) O(13) 107(1) . . . yes
O(12) Cl(3) O(14) 111(1) . . . yes
O(12) Cl(3) O(15) 105.7(10) . . . yes
O(13) Cl(3) O(14) 110.0(8) . . . yes
O(13) Cl(3) O(15) 110.2(7) . . . yes
O(14) Cl(3) O(15) 112.6(10) . . . yes
O(16) Cl(4) O(17) 101(1) . . . yes
O(16) Cl(4) O(18) 106(1) . . . yes
O(16) Cl(4) O(19) 105.5(9) . . . yes
O(17) Cl(4) O(18) 119(1) . . . yes
O(17) Cl(4) O(19) 107.5(9) . . . yes
O(18) Cl(4) O(19) 114.4(8) . . . yes
Cu(1) O(1) C(55) 116.2(4) . . . yes
Cu(2) O(2) C(55) 114.6(4) . . . yes
Cu(3) O(3) C(55) 117.1(4) . . . yes
Cu(1) N(1) C(1) 105.2(5) . . . yes
Cu(1) N(1) C(7) 110.1(6) . . . yes
Cu(1) N(1) C(13) 106.9(4) . . . yes
C(1) N(1) C(7) 113.1(8) . . . yes
C(1) N(1) C(13) 108.1(7) . . . yes
C(7) N(1) C(13) 113.0(8) . . . yes
Cu(1) N(2) C(2) 112.8(6) . . . yes
Cu(1) N(2) C(6) 128.0(6) . . . yes
C(2) N(2) C(6) 119.2(8) . . . yes
Cu(1) N(3) C(8) 115.3(5) . . . yes
Cu(1) N(3) C(12) 124.6(5) . . . yes
C(8) N(3) C(12) 120.0(7) . . . yes
Cu(1) N(4) C(14) 100.9(4) . . . yes
Cu(1) N(4) C(15) 112.6(4) . . . yes
Cu(1) N(4) C(17) 110.4(4) . . . yes
C(14) N(4) C(15) 110.3(7) . . . yes
C(14) N(4) C(17) 111.0(6) . . . yes
C(15) N(4) C(17) 111.2(6) . . . yes
Cu(2) N(5) C(19) 109.4(5) . . . yes
Cu(2) N(5) C(25) 105.5(4) . . . yes
Cu(2) N(5) C(31) 105.5(4) . . . yes
C(19) N(5) C(25) 113.4(6) . . . yes
C(19) N(5) C(31) 111.8(6) . . . yes
C(25) N(5) C(31) 110.7(6) . . . yes
Cu(2) N(6) C(20) 114.0(5) . . . yes
Cu(2) N(6) C(24) 126.2(6) . . . yes
C(20) N(6) C(24) 119.7(7) . . . yes
Cu(2) N(7) C(26) 114.7(5) . . . yes
Cu(2) N(7) C(30) 127.1(5) . . . yes
C(26) N(7) C(30) 118.0(7) . . . yes
Cu(2) N(8) C(32) 99.9(4) . . . yes
Cu(2) N(8) C(33) 113.2(5) . . . yes
Cu(2) N(8) C(35) 110.1(5) . . . yes
C(32) N(8) C(33) 110.7(7) . . . yes
C(32) N(8) C(35) 111.8(7) . . . yes
C(33) N(8) C(35) 110.7(7) . . . yes
Cu(3) N(9) C(42) 106.9(6) . . . yes
Cu(3) N(9) C(43) 108.5(6) . . . yes
Cu(3) N(9) C(49) 107.8(6) . . . yes
C(42) N(9) C(43) 113.3(10) . . . yes
C(42) N(9) C(49) 109.7(9) . . . yes
C(43) N(9) C(49) 110(1) . . . yes
Cu(3) N(10) C(37) 127.3(8) . . . yes
Cu(3) N(10) C(41) 113.8(8) . . . yes
C(37) N(10) C(41) 118(1) . . . yes
Cu(3) N(11) C(44) 115.5(6) . . . yes
Cu(3) N(11) C(48) 126.1(5) . . . yes
C(44) N(11) C(48) 118.4(8) . . . yes
Cu(3) N(12) C(50) 100.0(6) . . . yes
Cu(3) N(12) C(51) 111.4(7) . . . yes
Cu(3) N(12) C(53) 111.3(8) . . . yes
C(50) N(12) C(51) 109(1) . . . yes
C(50) N(12) C(53) 109(1) . . . yes
C(51) N(12) C(53) 114(1) . . . yes
N(1) C(1) C(2) 108.7(7) . . . yes
N(2) C(2) C(1) 116.5(8) . . . yes
N(2) C(2) C(3) 120(1) . . . yes
C(1) C(2) C(3) 123(1) . . . yes
C(2) C(3) C(4) 118(1) . . . yes
C(3) C(4) C(5) 119(1) . . . yes
C(4) C(5) C(6) 119(1) . . . yes
N(2) C(6) C(5) 122(1) . . . yes
N(1) C(7) C(8) 112.7(7) . . . yes
N(3) C(8) C(7) 116.8(8) . . . yes
N(3) C(8) C(9) 122.1(9) . . . yes
C(7) C(8) C(9) 121.1(9) . . . yes
C(8) C(9) C(10) 118.9(9) . . . yes
C(9) C(10) C(11) 119.7(9) . . . yes
C(10) C(11) C(12) 118.2(10) . . . yes
N(3) C(12) C(11) 121.0(8) . . . yes
N(1) C(13) C(14) 111.1(7) . . . yes
N(4) C(14) C(13) 111.2(7) . . . yes
N(4) C(15) C(16) 118.1(8) . . . yes
N(4) C(17) C(18) 114.4(7) . . . yes
N(5) C(19) C(20) 112.4(6) . . . yes
N(6) C(20) C(19) 117.5(6) . . . yes
N(6) C(20) C(21) 120.7(9) . . . yes
C(19) C(20) C(21) 121.8(9) . . . yes
C(20) C(21) C(22) 119(1) . . . yes
C(21) C(22) C(23) 120.0(10) . . . yes
C(22) C(23) C(24) 116(1) . . . yes
N(6) C(24) C(23) 123(1) . . . yes
N(5) C(25) C(26) 110.6(6) . . . yes
N(7) C(26) C(25) 114.7(7) . . . yes
N(7) C(26) C(27) 122.5(8) . . . yes
C(25) C(26) C(27) 122.7(8) . . . yes
C(26) C(27) C(28) 119.2(9) . . . yes
C(27) C(28) C(29) 118.0(9) . . . yes
C(28) C(29) C(30) 119.7(8) . . . yes
N(7) C(30) C(29) 122.4(8) . . . yes
N(5) C(31) C(32) 113.1(7) . . . yes
N(8) C(32) C(31) 111.3(6) . . . yes
N(8) C(33) C(34) 115.1(8) . . . yes
N(8) C(35) C(36) 117.2(10) . . . yes
N(10) C(37) C(38) 124(1) . . . yes
C(37) C(38) C(39) 117(1) . . . yes
C(38) C(39) C(40) 120(1) . . . yes
C(39) C(40) C(41) 115(1) . . . yes
N(10) C(41) C(40) 122(1) . . . yes
N(10) C(41) C(42) 117.2(9) . . . yes
C(40) C(41) C(42) 120(1) . . . yes
N(9) C(42) C(41) 110.4(9) . . . yes
N(9) C(43) C(44) 113.0(8) . . . yes
N(11) C(44) C(43) 115.7(9) . . . yes
N(11) C(44) C(45) 122.4(10) . . . yes
C(43) C(44) C(45) 121.9(10) . . . yes
C(44) C(45) C(46) 118(1) . . . yes
C(45) C(46) C(47) 119(1) . . . yes
C(46) C(47) C(48) 120.4(10) . . . yes
N(11) C(48) C(47) 120.5(9) . . . yes
N(9) C(49) C(50) 124.6(9) . . . yes
N(12) C(50) C(49) 124.0(10) . . . yes
N(12) C(51) C(52) 115(1) . . . yes
N(12) C(53) C(54) 110(1) . . . yes
O(1) C(55) O(2) 120.5(5) . . . yes
O(1) C(55) O(3) 118.7(5) . . . yes
O(2) C(55) O(3) 120.8(5) . . . yes

loop_
_geom_bond_atom_site_label_1
_geom_bond_atom_site_label_2
_geom_bond_distance
_geom_bond_site_symmetry_1
_geom_bond_site_symmetry_2
_geom_bond_publ_flag
Cu(1) O(1) 1.936(4) . . yes
Cu(1) N(1) 2.038(6) . . yes
Cu(1) N(2) 2.003(7) . . yes
Cu(1) N(3) 1.999(6) . . yes
Cu(1) N(4) 2.346(5) . . yes
Cu(2) O(2) 1.961(4) . . yes
Cu(2) N(5) 2.062(5) . . yes
Cu(2) N(6) 1.991(6) . . yes
Cu(2) N(7) 1.990(6) . . yes
Cu(2) N(8) 2.332(6) . . yes
Cu(3) O(3) 1.957(4) . . yes
Cu(3) N(9) 2.038(6) . . yes
Cu(3) N(10) 1.984(8) . . yes
Cu(3) N(11) 1.975(6) . . yes
Cu(3) N(12) 2.334(7) . . yes
Cl(1) O(4) 1.33(1) . . yes
Cl(1) O(5) 1.27(1) . . yes
Cl(1) O(6) 1.55(1) . . yes
Cl(1) O(7) 1.39(1) . . yes
Cl(2) O(8) 1.424(8) . . yes
Cl(2) O(9) 1.26(1) . . yes
Cl(2) O(10) 1.40(1) . . yes
Cl(2) O(11) 1.352(9) . . yes
Cl(3) O(12) 1.30(1) . . yes
Cl(3) O(13) 1.374(9) . . yes
Cl(3) O(14) 1.31(1) . . yes
Cl(3) O(15) 1.390(9) . . yes
Cl(4) O(16) 1.46(1) . . yes
Cl(4) O(17) 1.37(1) . . yes
Cl(4) O(18) 1.27(1) . . yes
Cl(4) O(19) 1.38(1) . . yes
O(1) C(55) 1.290(7) . . yes
O(2) C(55) 1.265(7) . . yes
O(3) C(55) 1.288(7) . . yes
N(1) C(1) 1.51(1) . . yes
N(1) C(7) 1.48(1) . . yes
N(1) C(13) 1.523(10) . . yes
N(2) C(2) 1.36(1) . . yes
N(2) C(6) 1.36(1) . . yes
N(3) C(8) 1.330(9) . . yes
N(3) C(12) 1.318(10) . . yes
N(4) C(14) 1.469(10) . . yes
N(4) C(15) 1.48(1) . . yes
N(4) C(17) 1.479(9) . . yes
N(5) C(19) 1.478(9) . . yes
N(5) C(25) 1.46(1) . . yes
N(5) C(31) 1.495(9) . . yes
N(6) C(20) 1.37(1) . . yes
N(6) C(24) 1.34(1) . . yes
N(7) C(26) 1.326(9) . . yes
N(7) C(30) 1.357(9) . . yes
N(8) C(32) 1.474(10) . . yes
N(8) C(33) 1.44(1) . . yes
N(8) C(35) 1.47(1) . . yes
N(9) C(42) 1.48(1) . . yes
N(9) C(43) 1.45(1) . . yes
N(9) C(49) 1.46(1) . . yes
N(10) C(37) 1.32(1) . . yes
N(10) C(41) 1.32(1) . . yes
N(11) C(44) 1.32(1) . . yes
N(11) C(48) 1.336(10) . . yes
N(12) C(50) 1.44(1) . . yes
N(12) C(51) 1.50(2) . . yes
N(12) C(53) 1.44(2) . . yes
C(1) C(2) 1.47(1) . . yes
C(2) C(3) 1.40(2) . . yes
C(3) C(4) 1.42(2) . . yes
C(4) C(5) 1.34(2) . . yes
C(5) C(6) 1.38(1) . . yes
C(7) C(8) 1.50(1) . . yes
C(8) C(9) 1.39(1) . . yes
C(9) C(10) 1.36(1) . . yes
C(10) C(11) 1.38(1) . . yes
C(11) C(12) 1.42(1) . . yes
C(13) C(14) 1.49(1) . . yes
C(15) C(16) 1.50(1) . . yes
C(17) C(18) 1.51(1) . . yes
C(19) C(20) 1.49(1) . . yes
C(20) C(21) 1.36(1) . . yes
C(21) C(22) 1.39(2) . . yes
C(22) C(23) 1.43(2) . . yes
C(23) C(24) 1.35(1) . . yes
C(25) C(26) 1.52(1) . . yes
C(26) C(27) 1.36(1) . . yes
C(27) C(28) 1.38(1) . . yes
C(28) C(29) 1.38(1) . . yes
C(29) C(30) 1.33(1) . . yes
C(31) C(32) 1.49(1) . . yes
C(33) C(34) 1.50(1) . . yes
C(35) C(36) 1.52(1) . . yes
C(37) C(38) 1.32(2) . . yes
C(38) C(39) 1.38(3) . . yes
C(39) C(40) 1.40(3) . . yes
C(40) C(41) 1.41(2) . . yes
C(41) C(42) 1.51(2) . . yes
C(43) C(44) 1.50(2) . . yes
C(44) C(45) 1.38(1) . . yes
C(45) C(46) 1.34(2) . . yes
C(46) C(47) 1.34(2) . . yes
C(47) C(48) 1.37(1) . . yes
C(49) C(50) 1.28(2) . . yes
C(51) C(52) 1.59(2) . . yes
C(53) C(54) 1.54(2) . . yes

loop_
_geom_contact_atom_site_label_1
_geom_contact_atom_site_label_2
_geom_contact_distance
_geom_contact_site_symmetry_1
_geom_contact_site_symmetry_2
_geom_contact_publ_flag
O(4) C(22) 3.33(2) . 2_645 ?
O(4) C(51) 3.34(2) . 2_545 ?
O(6) C(36) 3.30(2) . . ?
O(6) C(35) 3.60(2) . . ?
O(7) C(7) 3.26(1) . 2_545 ?
O(7) C(14) 3.27(1) . 4_555 ?
O(7) C(13) 3.32(1) . 4_555 ?
O(7) C(36) 3.54(2) . . ?
O(8) C(9) 3.40(1) . 4_555 ?
O(8) C(1) 3.42(1) . 2_545 ?
O(8) C(10) 3.47(1) . 4_555 ?
O(9) C(3) 3.27(2) . 2_545 ?
O(9) C(45) 3.41(2) . . ?
O(9) C(30) 3.47(2) . . ?
O(9) C(29) 3.47(2) . . ?
O(10) C(43) 3.33(2) . . ?
O(10) C(10) 3.42(2) . 4_555 ?
O(10) C(35) 3.44(2) . . ?
O(10) C(36) 3.58(2) . . ?
O(11) C(19) 3.27(1) . 4_455 ?
O(11) C(43) 3.29(2) . . ?
O(11) C(18) 3.35(2) . 4_455 ?
O(11) C(45) 3.52(2) . . ?
O(12) C(11) 3.27(2) . 4_555 ?
O(12) C(10) 3.44(2) . 4_555 ?
O(13) C(28) 3.36(1) . 4_555 ?
O(13) C(4) 3.44(2) . 3_666 ?
O(14) C(4) 3.40(2) . 3_666 ?
O(14) C(46) 3.50(2) . 4_555 ?
O(15) C(42) 3.42(2) . . ?
O(15) C(19) 3.43(1) . 4_455 ?
O(15) C(31) 3.48(1) . 4_455 ?
O(16) C(45) 3.41(2) . . ?
O(16) C(25) 3.53(2) . 4_455 ?
O(17) C(25) 3.42(1) . 4_455 ?
O(18) C(23) 3.41(2) . 1_455 ?
O(18) C(45) 3.49(2) . . ?
O(18) C(46) 3.51(2) . . ?
O(19) C(39) 3.14(2) . 1_455 ?
O(19) C(27) 3.38(2) . 4_455 ?
O(19) C(53) 3.43(1) . 3_566 ?
O(19) C(40) 3.49(2) . 1_455 ?
C(9) C(36) 3.50(1) . 4_454 ?

loop_
_geom_torsion_atom_site_label_1
_geom_torsion_atom_site_label_2
_geom_torsion_atom_site_label_3
_geom_torsion_atom_site_label_4
_geom_torsion
_geom_torsion_site_symmetry_1
_geom_torsion_site_symmetry_2
_geom_torsion_site_symmetry_3
_geom_torsion_site_symmetry_4
_geom_torsion_publ_flag
Cu(1) O(1) C(55) O(2) -178.2(4) . . . . yes
Cu(1) O(1) C(55) O(3) 0.8(7) . . . . yes
Cu(1) N(1) C(1) C(2) 39.9(8) . . . . yes
Cu(1) N(1) C(7) C(8) -14(1) . . . . yes
Cu(1) N(1) C(13) C(14) 45.6(8) . . . . yes
Cu(1) N(2) C(2) C(1) 5.1(9) . . . . yes
Cu(1) N(2) C(2) C(3) -178.0(7) . . . . yes
Cu(1) N(2) C(6) C(5) 176.0(8) . . . . yes
Cu(1) N(3) C(8) C(7) -0.6(10) . . . . yes
Cu(1) N(3) C(8) C(9) 179.4(6) . . . . yes
Cu(1) N(3) C(12) C(11) -178.5(6) . . . . yes
Cu(1) N(4) C(14) C(13) 39.0(7) . . . . yes
Cu(1) N(4) C(15) C(16) 175.0(8) . . . . yes
Cu(1) N(4) C(17) C(18) 68.6(8) . . . . yes
Cu(2) O(2) C(55) O(1) -8.2(7) . . . . yes
Cu(2) O(2) C(55) O(3) 172.8(4) . . . . yes
Cu(2) N(5) C(19) C(20) 18.3(8) . . . . yes
Cu(2) N(5) C(25) C(26) -36.5(7) . . . . yes
Cu(2) N(5) C(31) C(32) -43.3(7) . . . . yes
Cu(2) N(6) C(20) C(19) 3.7(9) . . . . yes
Cu(2) N(6) C(20) C(21) -178.1(7) . . . . yes
Cu(2) N(6) C(24) C(23) 176.1(8) . . . . yes
Cu(2) N(7) C(26) C(25) 2.9(8) . . . . yes
Cu(2) N(7) C(26) C(27) -178.2(7) . . . . yes
Cu(2) N(7) C(30) C(29) 177.5(6) . . . . yes
Cu(2) N(8) C(32) C(31) -39.7(7) . . . . yes
Cu(2) N(8) C(33) C(34) 66.9(10) . . . . yes
Cu(2) N(8) C(35) C(36) -178.1(8) . . . . yes
Cu(3) O(3) C(55) O(1) 174.2(4) . . . . yes
Cu(3) O(3) C(55) O(2) -6.7(7) . . . . yes
Cu(3) N(9) C(42) C(41) 30(1) . . . . yes
Cu(3) N(9) C(43) C(44) -21(1) . . . . yes
Cu(3) N(9) C(49) C(50) 4(2) . . . . yes
Cu(3) N(10) C(37) C(38) -177(1) . . . . yes
Cu(3) N(10) C(41) C(40) 174.2(9) . . . . yes
Cu(3) N(10) C(41) C(42) -2(1) . . . . yes
Cu(3) N(11) C(44) C(43) 0(1) . . . . yes
Cu(3) N(11) C(44) C(45) 179.4(8) . . . . yes
Cu(3) N(11) C(48) C(47) -179.6(6) . . . . yes
Cu(3) N(12) C(50) C(49) -3(2) . . . . yes
Cu(3) N(12) C(51) C(52) 169(1) . . . . yes
Cu(3) N(12) C(53) C(54) 72(1) . . . . yes
O(1) Cu(1) N(1) C(1) 51(1) . . . . yes
O(1) Cu(1) N(1) C(7) -71(1) . . . . yes
O(1) Cu(1) N(1) C(13) 165(1) . . . . yes
O(1) Cu(1) N(2) C(2) -157.2(5) . . . . yes
O(1) Cu(1) N(2) C(6) 24.5(7) . . . . yes
O(1) Cu(1) N(3) C(8) 166.4(5) . . . . yes
O(1) Cu(1) N(3) C(12) -16.9(6) . . . . yes
O(1) Cu(1) N(4) C(14) 168.3(5) . . . . yes
O(1) Cu(1) N(4) C(15) 50.7(6) . . . . yes
O(1) Cu(1) N(4) C(17) -74.2(5) . . . . yes
O(2) Cu(2) N(5) C(19) 82.0(9) . . . . yes
O(2) Cu(2) N(5) C(25) -40.4(10) . . . . yes
O(2) Cu(2) N(5) C(31) -157.6(7) . . . . yes
O(2) Cu(2) N(6) C(20) -158.1(5) . . . . yes
O(2) Cu(2) N(6) C(24) 25.4(7) . . . . yes
O(2) Cu(2) N(7) C(26) 145.4(5) . . . . yes
O(2) Cu(2) N(7) C(30) -30.4(6) . . . . yes
O(2) Cu(2) N(8) C(32) -169.0(5) . . . . yes
O(2) Cu(2) N(8) C(33) -51.2(6) . . . . yes
O(2) Cu(2) N(8) C(35) 73.3(6) . . . . yes
O(3) Cu(3) N(9) C(42) 55(1) . . . . yes
O(3) Cu(3) N(9) C(43) -67(1) . . . . yes
O(3) Cu(3) N(9) C(49) 173(1) . . . . yes
O(3) Cu(3) N(10) C(37) 23.4(9) . . . . yes
O(3) Cu(3) N(10) C(41) -151.0(7) . . . . yes
O(3) Cu(3) N(11) C(44) 157.2(6) . . . . yes
O(3) Cu(3) N(11) C(48) -24.1(7) . . . . yes
O(3) Cu(3) N(12) C(50) -175(1) . . . . yes
O(3) Cu(3) N(12) C(51) 69(1) . . . . yes
O(3) Cu(3) N(12) C(53) -59.3(9) . . . . yes
N(1) Cu(1) O(1) C(55) -5(1) . . . . yes
N(1) Cu(1) N(2) C(2) 15.2(5) . . . . yes
N(1) Cu(1) N(2) C(6) -163.1(8) . . . . yes
N(1) Cu(1) N(3) C(8) -6.1(5) . . . . yes
N(1) Cu(1) N(3) C(12) 170.7(6) . . . . yes
N(1) Cu(1) N(4) C(14) -11.3(5) . . . . yes
N(1) Cu(1) N(4) C(15) -128.8(6) . . . . yes
N(1) Cu(1) N(4) C(17) 106.2(5) . . . . yes
N(1) C(1) C(2) N(2) -30(1) . . . . yes
N(1) C(1) C(2) C(3) 152.3(8) . . . . yes
N(1) C(7) C(8) N(3) 10(1) . . . . yes
N(1) C(7) C(8) C(9) -169.9(8) . . . . yes
N(1) C(13) C(14) N(4) -60.2(10) . . . . yes
N(2) Cu(1) O(1) C(55) 75.2(4) . . . . yes
N(2) Cu(1) N(1) C(1) -30.1(6) . . . . yes
N(2) Cu(1) N(1) C(7) -152.2(7) . . . . yes
N(2) Cu(1) N(1) C(13) 84.7(6) . . . . yes
N(2) Cu(1) N(3) C(8) 43.9(9) . . . . yes
N(2) Cu(1) N(3) C(12) -139.3(7) . . . . yes
N(2) Cu(1) N(4) C(14) -92.2(5) . . . . yes
N(2) Cu(1) N(4) C(15) 150.2(6) . . . . yes
N(2) Cu(1) N(4) C(17) 25.3(5) . . . . yes
N(2) C(2) C(3) C(4) 0(1) . . . . yes
N(2) C(6) C(5) C(4) 3(1) . . . . yes
N(3) Cu(1) O(1) C(55) -86.3(4) . . . . yes
N(3) Cu(1) N(1) C(1) 133.2(6) . . . . yes
N(3) Cu(1) N(1) C(7) 11.1(7) . . . . yes
N(3) Cu(1) N(1) C(13) -112.0(6) . . . . yes
N(3) Cu(1) N(2) C(2) -34.9(9) . . . . yes
N(3) Cu(1) N(2) C(6) 146.8(7) . . . . yes
N(3) Cu(1) N(4) C(14) 71.6(5) . . . . yes
N(3) Cu(1) N(4) C(15) -45.9(6) . . . . yes
N(3) Cu(1) N(4) C(17) -170.9(5) . . . . yes
N(3) C(8) C(9) C(10) -1(1) . . . . yes
N(3) C(12) C(11) C(10) 0(1) . . . . yes
N(4) Cu(1) O(1) C(55) 178.1(4) . . . . yes
N(4) Cu(1) N(1) C(1) -132.0(6) . . . . yes
N(4) Cu(1) N(1) C(7) 105.9(7) . . . . yes
N(4) Cu(1) N(1) C(13) -17.2(5) . . . . yes
N(4) Cu(1) N(2) C(2) 96.9(5) . . . . yes
N(4) Cu(1) N(2) C(6) -81.4(7) . . . . yes
N(4) Cu(1) N(3) C(8) -88.9(5) . . . . yes
N(4) Cu(1) N(3) C(12) 87.8(6) . . . . yes
N(5) Cu(2) O(2) C(55) -13.0(10) . . . . yes
N(5) Cu(2) N(6) C(20) 5.6(5) . . . . yes
N(5) Cu(2) N(6) C(24) -170.9(7) . . . . yes
N(5) Cu(2) N(7) C(26) -19.3(5) . . . . yes
N(5) Cu(2) N(7) C(30) 165.0(6) . . . . yes
N(5) Cu(2) N(8) C(32) 13.3(5) . . . . yes
N(5) Cu(2) N(8) C(33) 131.1(6) . . . . yes
N(5) Cu(2) N(8) C(35) -104.4(6) . . . . yes
N(5) C(19) C(20) N(6) -15(1) . . . . yes
N(5) C(19) C(20) C(21) 166.7(8) . . . . yes
N(5) C(25) C(26) N(7) 23.8(9) . . . . yes
N(5) C(25) C(26) C(27) -155.0(8) . . . . yes
N(5) C(31) C(32) N(8) 60.7(9) . . . . yes
N(6) Cu(2) O(2) C(55) 80.3(4) . . . . yes
N(6) Cu(2) N(5) C(19) -13.3(5) . . . . yes
N(6) Cu(2) N(5) C(25) -135.6(5) . . . . yes
N(6) Cu(2) N(5) C(31) 107.1(5) . . . . yes
N(6) Cu(2) N(7) C(26) 24.9(10) . . . . yes
N(6) Cu(2) N(7) C(30) -150.9(7) . . . . yes
N(6) Cu(2) N(8) C(32) -70.2(5) . . . . yes
N(6) Cu(2) N(8) C(33) 47.5(6) . . . . yes
N(6) Cu(2) N(8) C(35) 172.1(6) . . . . yes
N(6) C(20) C(21) C(22) 1(1) . . . . yes
N(6) C(24) C(23) C(22) 1(1) . . . . yes
N(7) Cu(2) O(2) C(55) -82.2(4) . . . . yes
N(7) Cu(2) N(5) C(19) 152.7(5) . . . . yes
N(7) Cu(2) N(5) C(25) 30.4(5) . . . . yes
N(7) Cu(2) N(5) C(31) -86.9(5) . . . . yes
N(7) Cu(2) N(6) C(20) -38.3(10) . . . . yes
N(7) Cu(2) N(6) C(24) 145.2(7) . . . . yes
N(7) Cu(2) N(8) C(32) 93.8(5) . . . . yes
N(7) Cu(2) N(8) C(33) -148.5(6) . . . . yes
N(7) Cu(2) N(8) C(35) -24.0(6) . . . . yes
N(7) C(26) C(27) C(28) 1(1) . . . . yes
N(7) C(30) C(29) C(28) 0(1) . . . . yes
N(8) Cu(2) O(2) C(55) 175.2(4) . . . . yes
N(8) Cu(2) N(5) C(19) -105.7(5) . . . . yes
N(8) Cu(2) N(5) C(25) 132.0(5) . . . . yes
N(8) Cu(2) N(5) C(31) 14.7(5) . . . . yes
N(8) Cu(2) N(6) C(20) 89.9(5) . . . . yes
N(8) Cu(2) N(6) C(24) -86.6(7) . . . . yes
N(8) Cu(2) N(7) C(26) -102.1(5) . . . . yes
N(8) Cu(2) N(7) C(30) 82.2(6) . . . . yes
N(9) Cu(3) O(3) C(55) -5(1) . . . . yes
N(9) Cu(3) N(10) C(37) -169.7(10) . . . . yes
N(9) Cu(3) N(10) C(41) 15.9(7) . . . . yes
N(9) Cu(3) N(11) C(44) -9.5(6) . . . . yes
N(9) Cu(3) N(11) C(48) 169.1(7) . . . . yes
N(9) Cu(3) N(12) C(50) 4(1) . . . . yes
N(9) Cu(3) N(12) C(51) -111(1) . . . . yes
N(9) Cu(3) N(12) C(53) 120.2(9) . . . . yes
N(9) C(42) C(41) N(10) -19(1) . . . . yes
N(9) C(42) C(41) C(40) 164.0(10) . . . . yes
N(9) C(43) C(44) N(11) 15(1) . . . . yes
N(9) C(43) C(44) C(45) -164(1) . . . . yes
N(9) C(49) C(50) N(12) 0(3) . . . . yes
N(10) Cu(3) O(3) C(55) 74.0(5) . . . . yes
N(10) Cu(3) N(9) C(42) -25.2(7) . . . . yes
N(10) Cu(3) N(9) C(43) -147.7(10) . . . . yes
N(10) Cu(3) N(9) C(49) 92.7(9) . . . . yes
N(10) Cu(3) N(11) C(44) 39(1) . . . . yes
N(10) Cu(3) N(11) C(48) -141.9(8) . . . . yes
N(10) Cu(3) N(12) C(50) -77(1) . . . . yes
N(10) Cu(3) N(12) C(51) 166(1) . . . . yes
N(10) Cu(3) N(12) C(53) 37.8(9) . . . . yes
N(10) C(37) C(38) C(39) 7(2) . . . . yes
N(10) C(41) C(40) C(39) 0(1) . . . . yes
N(11) Cu(3) O(3) C(55) -87.9(5) . . . . yes
N(11) Cu(3) N(9) C(42) 139.4(7) . . . . yes
N(11) Cu(3) N(9) C(43) 16.8(9) . . . . yes
N(11) Cu(3) N(9) C(49) -102.8(9) . . . . yes
N(11) Cu(3) N(10) C(37) 141.2(10) . . . . yes
N(11) Cu(3) N(10) C(41) -33(1) . . . . yes
N(11) Cu(3) N(12) C(50) 86(1) . . . . yes
N(11) Cu(3) N(12) C(51) -29(1) . . . . yes
N(11) Cu(3) N(12) C(53) -157.5(9) . . . . yes
N(11) C(44) C(45) C(46) -1(1) . . . . yes
N(11) C(48) C(47) C(46) 1(1) . . . . yes
N(12) Cu(3) O(3) C(55) 172.4(5) . . . . yes
N(12) Cu(3) N(9) C(42) -122.4(7) . . . . yes
N(12) Cu(3) N(9) C(43) 115.0(10) . . . . yes
N(12) Cu(3) N(9) C(49) -4.5(9) . . . . yes
N(12) Cu(3) N(10) C(37) -87.3(9) . . . . yes
N(12) Cu(3) N(10) C(41) 98.3(7) . . . . yes
N(12) Cu(3) N(11) C(44) -91.8(6) . . . . yes
N(12) Cu(3) N(11) C(48) 86.8(7) . . . . yes
C(1) N(1) C(7) C(8) -131.5(9) . . . . yes
C(1) N(1) C(13) C(14) 158.4(8) . . . . yes
C(1) C(2) N(2) C(6) -176.5(8) . . . . yes
C(1) C(2) C(3) C(4) 176(1) . . . . yes
C(2) N(2) C(6) C(5) -2(1) . . . . yes
C(2) C(1) N(1) C(7) 160.0(8) . . . . yes
C(2) C(1) N(1) C(13) -74.1(8) . . . . yes
C(2) C(3) C(4) C(5) 1(1) . . . . yes
C(3) C(2) N(2) C(6) 0(1) . . . . yes
C(3) C(4) C(5) C(6) -2(1) . . . . yes
C(7) N(1) C(13) C(14) -75.7(9) . . . . yes
C(7) C(8) N(3) C(12) -177.5(8) . . . . yes
C(7) C(8) C(9) C(10) 178.9(10) . . . . yes
C(8) N(3) C(12) C(11) -1(1) . . . . yes
C(8) C(7) N(1) C(13) 105.3(10) . . . . yes
C(8) C(9) C(10) C(11) 0(1) . . . . yes
C(9) C(8) N(3) C(12) 2(1) . . . . yes
C(9) C(10) C(11) C(12) 1(1) . . . . yes
C(13) C(14) N(4) C(15) 158.2(7) . . . . yes
C(13) C(14) N(4) C(17) -78.1(8) . . . . yes
C(14) N(4) C(15) C(16) 63(1) . . . . yes
C(14) N(4) C(17) C(18) 179.7(8) . . . . yes
C(15) N(4) C(17) C(18) -57.1(10) . . . . yes
C(16) C(15) N(4) C(17) -60(1) . . . . yes
C(19) N(5) C(25) C(26) -156.2(6) . . . . yes
C(19) N(5) C(31) C(32) 75.5(8) . . . . yes
C(19) C(20) N(6) C(24) -179.6(7) . . . . yes
C(19) C(20) C(21) C(22) 179.5(10) . . . . yes
C(20) N(6) C(24) C(23) 0(1) . . . . yes
C(20) C(19) N(5) C(25) 135.8(7) . . . . yes
C(20) C(19) N(5) C(31) -98.1(8) . . . . yes
C(20) C(21) C(22) C(23) 0(1) . . . . yes
C(21) C(20) N(6) C(24) -1(1) . . . . yes
C(21) C(22) C(23) C(24) -1(1) . . . . yes
C(25) N(5) C(31) C(32) -157.0(6) . . . . yes
C(25) C(26) N(7) C(30) 179.1(6) . . . . yes
C(25) C(26) C(27) C(28) 179.8(9) . . . . yes
C(26) N(7) C(30) C(29) 1(1) . . . . yes
C(26) C(25) N(5) C(31) 77.1(8) . . . . yes
C(26) C(27) C(28) C(29) 0(1) . . . . yes
C(27) C(26) N(7) C(30) -2(1) . . . . yes
C(27) C(28) C(29) C(30) 0(1) . . . . yes
C(31) C(32) N(8) C(33) -159.4(7) . . . . yes
C(31) C(32) N(8) C(35) 76.7(8) . . . . yes
C(32) N(8) C(33) C(34) 178.2(8) . . . . yes
C(32) N(8) C(35) C(36) 71(1) . . . . yes
C(33) N(8) C(35) C(36) -52(1) . . . . yes
C(34) C(33) N(8) C(35) -57(1) . . . . yes
C(37) N(10) C(41) C(40) 0(1) . . . . yes
C(37) N(10) C(41) C(42) -176(1) . . . . yes
C(37) C(38) C(39) C(40) -7(2) . . . . yes
C(38) C(37) N(10) C(41) -3(1) . . . . yes
C(38) C(39) C(40) C(41) 4(2) . . . . yes
C(39) C(40) C(41) C(42) 176(1) . . . . yes
C(41) C(42) N(9) C(43) 149(1) . . . . yes
C(41) C(42) N(9) C(49) -86(1) . . . . yes
C(42) N(9) C(43) C(44) -139(1) . . . . yes
C(42) N(9) C(49) C(50) 120(2) . . . . yes
C(43) N(9) C(49) C(50) -113(2) . . . . yes
C(43) C(44) N(11) C(48) -179(1) . . . . yes
C(43) C(44) C(45) C(46) 178(1) . . . . yes
C(44) N(11) C(48) C(47) 0(1) . . . . yes
C(44) C(43) N(9) C(49) 96(1) . . . . yes
C(44) C(45) C(46) C(47) 2(1) . . . . yes
C(45) C(44) N(11) C(48) 0(1) . . . . yes
C(45) C(46) C(47) C(48) -2(1) . . . . yes
C(49) C(50) N(12) C(51) 113(2) . . . . yes
C(49) C(50) N(12) C(53) -120(2) . . . . yes
C(50) N(12) C(51) C(52) 59(2) . . . . yes
C(50) N(12) C(53) C(54) -177(1) . . . . yes
C(51) N(12) C(53) C(54) -54(1) . . . . yes
C(52) C(51) N(12) C(53) -63(2) . . . . yes
C(52) C(51) N(12) C(53) -63(2) . . . . yes
